data_1515496
loop_
_publ_author_name
'Mueller, Thomas J.'
'Fieser, Megan E.'
'Ziller, Joseph W.'
'Evans, William J.'

_publ_section_title
;
 (C5Me4H)1&#x2212;-based reduction of dinitrogen by the mixed ligand
 tris(polyalkylcyclopentadienyl) lutetium and yttrium complexes,
 (C5Me5)3&#x2212;x(C5Me4H)xLn
;
_journal_issue 10
_journal_name_full 'Chemical Science'
_journal_page_first 1992
_journal_paper_doi 10.1039/c1sc00139f
_journal_volume 2
_journal_year 2011
_chemical_formula_sum 'C40 H60 N2 Y2'
_chemical_formula_weight 746.72
_chemical_name_systematic
;
?
;
_space_group_IT_number 2
_symmetry_cell_setting triclinic
_symmetry_space_group_name_Hall '-P 1'
_symmetry_space_group_name_H-M 'P -1'
_atom_sites_solution_hydrogens geom
_atom_sites_solution_primary direct
_atom_sites_solution_secondary difmap
_audit_creation_method SHELXTL
_cell_angle_alpha 77.9317(13)
_cell_angle_beta 77.8776(13)
_cell_angle_gamma 83.5536(13)
_cell_formula_units_Z 2
_cell_length_a 10.6716(11)
_cell_length_b 10.9978(11)
_cell_length_c 16.7386(17)
_cell_measurement_reflns_used 6454
_cell_measurement_temperature 93(2)
_cell_measurement_theta_max 25.72
_cell_measurement_theta_min 2.48
_cell_volume 1873.4(3)
_computing_cell_refinement 'Bruker SAINT'
_computing_data_collection 'Bruker APEX2'
_computing_data_reduction 'Bruker SAINT'
_computing_molecular_graphics 'Bruker SHELXTL'
_computing_publication_material 'Bruker SHELXTL'
_computing_structure_refinement 'SHELXL-97 (Sheldrick, 2008)'
_computing_structure_solution 'SHELXS-97 (Sheldrick, 2008)'
_diffrn_ambient_temperature 93(2)
_diffrn_measured_fraction_theta_full 0.997
_diffrn_measured_fraction_theta_max 0.993
_diffrn_measurement_device_type 'Bruker APEX-II CCD'
_diffrn_measurement_method '\f and \w scans'
_diffrn_radiation_monochromator graphite
_diffrn_radiation_source 'fine-focus sealed tube'
_diffrn_radiation_type MoK\a
_diffrn_radiation_wavelength 0.71073
_diffrn_reflns_av_R_equivalents 0.0000
_diffrn_reflns_av_sigmaI/netI 0.0461
_diffrn_reflns_limit_h_max 13
_diffrn_reflns_limit_h_min -13
_diffrn_reflns_limit_k_max 14
_diffrn_reflns_limit_k_min -13
_diffrn_reflns_limit_l_max 21
_diffrn_reflns_limit_l_min 0
_diffrn_reflns_number 8205
_diffrn_reflns_theta_full 25.50
_diffrn_reflns_theta_max 27.10
_diffrn_reflns_theta_min 1.90
_exptl_absorpt_coefficient_mu 3.110
_exptl_absorpt_correction_T_max 0.5837
_exptl_absorpt_correction_T_min 0.4295
_exptl_absorpt_correction_type multi-scan
_exptl_absorpt_process_details 'Bruker SADABS'
_exptl_crystal_colour red
_exptl_crystal_density_diffrn 1.324
_exptl_crystal_density_meas ?
_exptl_crystal_density_method 'not measured'
_exptl_crystal_description prism
_exptl_crystal_F_000 784
_exptl_crystal_size_max 0.33
_exptl_crystal_size_mid 0.21
_exptl_crystal_size_min 0.19
_refine_diff_density_max 1.243
_refine_diff_density_min -1.191
_refine_diff_density_rms 0.102
_refine_ls_extinction_method none
_refine_ls_goodness_of_fit_ref 1.052
_refine_ls_hydrogen_treatment constr
_refine_ls_matrix_type full
_refine_ls_number_parameters 417
_refine_ls_number_reflns 8205
_refine_ls_number_restraints 0
_refine_ls_restrained_S_all 1.052
_refine_ls_R_factor_all 0.0641
_refine_ls_R_factor_gt 0.0459
_refine_ls_shift/su_max 0.001
_refine_ls_shift/su_mean 0.000
_refine_ls_structure_factor_coef Fsqd
_refine_ls_weighting_details 'calc w=1/[\s^2^(Fo^2^)+(0.0669P)^2^+0.9327P] where P=(Fo^2^+2Fc^2^)/3'
_refine_ls_weighting_scheme calc
_refine_ls_wR_factor_gt 0.1106
_refine_ls_wR_factor_ref 0.1189
_reflns_number_gt 6529
_reflns_number_total 8205
_reflns_threshold_expression >2sigma(I)
_cod_data_source_file c1sc00139f.txt
_cod_data_source_block tjm43
_cod_depositor_comments
;
The following automatic conversions were performed:

'_symmetry_cell_setting' value 'Triclinic' changed to 'triclinic'
according to
/usr/data/users/saulius/automatic-downloads/retrospective/RSC/lib/dictionaries/cif_core.dic
dictionary named 'cif_core.dic' version 2.4.2 from 2011-04-26.

Automatic conversion script
Id: cif_fix_values 2281 2013-09-26 08:29:07Z andrius 

The following automatic conversions were performed:

'_exptl_crystal_density_meas' value 'none' was changed to '?' - the
value is perceived as not measured.

Automatic conversion script
Id: cif_fix_values 3008 2015-01-20 13:52:24Z robertas 
;
_cod_original_sg_symbol_H-M P-1
_cod_database_code 1515496

loop_
_symmetry_equiv_pos_as_xyz
'x, y, z'
'-x, -y, -z'

loop_
_atom_site_label
_atom_site_type_symbol
_atom_site_fract_x
_atom_site_fract_y
_atom_site_fract_z
_atom_site_U_iso_or_equiv
_atom_site_adp_type
_atom_site_occupancy
_atom_site_symmetry_multiplicity
_atom_site_calc_flag
_atom_site_refinement_flags
Y1 Y 1.07761(4) -0.56297(4) 0.25562(3) 0.02217(11) Uani 1 1 d .
Y2 Y 1.37962(3) -0.86651(3) 0.24888(2) 0.01572(10) Uani 1 1 d .
N1 N 1.2214(6) -0.7157(5) 0.2247(4) 0.0558(14) Uani 1 1 d .
N2 N 1.2390(6) -0.7059(5) 0.2800(4) 0.0572(14) Uani 1 1 d .
C1 C 0.9280(5) -0.6539(5) 0.1803(4) 0.0381(13) Uani 1 1 d .
C2 C 0.8574(5) -0.5417(5) 0.2004(3) 0.0353(11) Uani 1 1 d .
C3 C 0.8193(4) -0.5616(4) 0.2873(3) 0.0311(10) Uani 1 1 d .
C4 C 0.8646(4) -0.6835(4) 0.3220(3) 0.0314(11) Uani 1 1 d .
C5 C 0.9297(4) -0.7408(4) 0.2552(4) 0.0338(12) Uani 1 1 d .
C6 C 0.9833(6) -0.6755(7) 0.0942(4) 0.0592(18) Uani 1 1 d .
H6A H 1.0772 -0.6758 0.0843 0.089 Uiso 1 1 calc R
H6B H 0.9499 -0.6089 0.0536 0.089 Uiso 1 1 calc R
H6C H 0.9591 -0.7561 0.0882 0.089 Uiso 1 1 calc R
C7 C 0.8160(6) -0.4321(6) 0.1386(4) 0.0522(16) Uani 1 1 d .
H7A H 0.7592 -0.4590 0.1077 0.078 Uiso 1 1 calc R
H7B H 0.8919 -0.3985 0.0998 0.078 Uiso 1 1 calc R
H7C H 0.7700 -0.3673 0.1683 0.078 Uiso 1 1 calc R
C8 C 0.7253(5) -0.4794(5) 0.3366(4) 0.0399(13) Uani 1 1 d .
H8A H 0.7354 -0.3919 0.3101 0.060 Uiso 1 1 calc R
H8B H 0.7416 -0.4931 0.3934 0.060 Uiso 1 1 calc R
H8C H 0.6375 -0.4998 0.3385 0.060 Uiso 1 1 calc R
C9 C 0.8369(5) -0.7421(5) 0.4131(4) 0.0456(14) Uani 1 1 d .
H9A H 0.8693 -0.8299 0.4204 0.068 Uiso 1 1 calc R
H9B H 0.7440 -0.7364 0.4342 0.068 Uiso 1 1 calc R
H9C H 0.8795 -0.6981 0.4440 0.068 Uiso 1 1 calc R
C10 C 0.9847(5) -0.8750(5) 0.2627(4) 0.0478(15) Uani 1 1 d .
H10A H 0.9144 -0.9306 0.2770 0.072 Uiso 1 1 calc R
H10B H 1.0363 -0.8943 0.3063 0.072 Uiso 1 1 calc R
H10C H 1.0390 -0.8870 0.2095 0.072 Uiso 1 1 calc R
C11 C 1.2642(4) -0.4130(4) 0.2395(3) 0.0264(10) Uani 1 1 d .
C12 C 1.1826(5) -0.3485(4) 0.1868(3) 0.0328(11) Uani 1 1 d .
C13 C 1.0640(5) -0.3157(4) 0.2387(4) 0.0376(12) Uani 1 1 d .
C14 C 1.0731(5) -0.3647(5) 0.3213(4) 0.0367(12) Uani 1 1 d .
C15 C 1.1981(5) -0.4248(5) 0.3228(3) 0.0299(10) Uani 1 1 d .
C16 C 1.4020(5) -0.4584(5) 0.2137(3) 0.0359(12) Uani 1 1 d .
H16A H 1.4578 -0.4098 0.2325 0.054 Uiso 1 1 calc R
H16B H 1.4237 -0.4483 0.1529 0.054 Uiso 1 1 calc R
H16C H 1.4144 -0.5466 0.2388 0.054 Uiso 1 1 calc R
C17 C 1.2169(7) -0.3116(6) 0.0935(4) 0.0516(17) Uani 1 1 d .
H17A H 1.2409 -0.2252 0.0783 0.077 Uiso 1 1 calc R
H17B H 1.1427 -0.3190 0.0693 0.077 Uiso 1 1 calc R
H17C H 1.2893 -0.3666 0.0721 0.077 Uiso 1 1 calc R
C18 C 0.9599(6) -0.2234(5) 0.2076(6) 0.066(2) Uani 1 1 d .
H18A H 0.8762 -0.2438 0.2424 0.099 Uiso 1 1 calc R
H18B H 0.9591 -0.2279 0.1498 0.099 Uiso 1 1 calc R
H18C H 0.9773 -0.1389 0.2103 0.099 Uiso 1 1 calc R
C19 C 0.9756(6) -0.3455(7) 0.3983(5) 0.068(2) Uani 1 1 d .
H19A H 0.8916 -0.3186 0.3831 0.101 Uiso 1 1 calc R
H19B H 1.0027 -0.2816 0.4227 0.101 Uiso 1 1 calc R
H19C H 0.9693 -0.4240 0.4389 0.101 Uiso 1 1 calc R
C20 C 1.2535(6) -0.4836(5) 0.3980(3) 0.0439(14) Uani 1 1 d .
H20A H 1.3260 -0.5426 0.3826 0.066 Uiso 1 1 calc R
H20B H 1.1875 -0.5279 0.4404 0.066 Uiso 1 1 calc R
H20C H 1.2833 -0.4188 0.4203 0.066 Uiso 1 1 calc R
C21 C 1.4132(5) -0.8971(4) 0.4051(3) 0.0249(9) Uani 1 1 d .
C22 C 1.2884(4) -0.9367(4) 0.4103(3) 0.0263(10) Uani 1 1 d .
C23 C 1.3040(4) -1.0459(4) 0.3763(3) 0.0253(9) Uani 1 1 d .
C24 C 1.4380(4) -1.0769(4) 0.3531(3) 0.0230(9) Uani 1 1 d .
C25 C 1.5049(4) -0.9849(4) 0.3705(3) 0.0219(9) Uani 1 1 d .
C26 C 1.4462(6) -0.7918(5) 0.4396(3) 0.0380(12) Uani 1 1 d .
H26A H 1.4964 -0.8251 0.4831 0.057 Uiso 1 1 calc R
H26B H 1.3669 -0.7472 0.4633 0.057 Uiso 1 1 calc R
H26C H 1.4967 -0.7343 0.3948 0.057 Uiso 1 1 calc R
C27 C 1.1640(5) -0.8775(5) 0.4507(3) 0.0368(12) Uani 1 1 d .
H27A H 1.0920 -0.9101 0.4358 0.055 Uiso 1 1 calc R
H27B H 1.1620 -0.7869 0.4313 0.055 Uiso 1 1 calc R
H27C H 1.1567 -0.8967 0.5113 0.055 Uiso 1 1 calc R
C28 C 1.1999(5) -1.1224(5) 0.3699(3) 0.0371(12) Uani 1 1 d .
H28A H 1.2078 -1.1307 0.3118 0.056 Uiso 1 1 calc R
H28B H 1.1158 -1.0812 0.3888 0.056 Uiso 1 1 calc R
H28C H 1.2083 -1.2052 0.4047 0.056 Uiso 1 1 calc R
C29 C 1.4957(5) -1.2010(4) 0.3315(3) 0.0355(12) Uani 1 1 d .
H29A H 1.5069 -1.2600 0.3826 0.053 Uiso 1 1 calc R
H29B H 1.5793 -1.1895 0.2942 0.053 Uiso 1 1 calc R
H29C H 1.4381 -1.2336 0.3038 0.053 Uiso 1 1 calc R
C30 C 1.6478(5) -0.9852(5) 0.3663(3) 0.0332(11) Uani 1 1 d .
H30A H 1.6790 -0.9066 0.3324 0.050 Uiso 1 1 calc R
H30B H 1.6922 -1.0550 0.3411 0.050 Uiso 1 1 calc R
H30C H 1.6648 -0.9943 0.4226 0.050 Uiso 1 1 calc R
C31 C 1.5566(5) -0.7954(4) 0.1168(3) 0.0275(10) Uani 1 1 d .
C32 C 1.4412(5) -0.7764(4) 0.0865(3) 0.0274(10) Uani 1 1 d .
C33 C 1.3941(5) -0.8943(5) 0.0928(3) 0.0275(10) Uani 1 1 d .
C34 C 1.4855(5) -0.9883(4) 0.1241(3) 0.0264(10) Uani 1 1 d .
C35 C 1.5862(4) -0.9264(4) 0.1380(3) 0.0269(10) Uani 1 1 d .
C36 C 1.6407(5) -0.6966(5) 0.1209(4) 0.0407(13) Uani 1 1 d .
H36A H 1.5994 -0.6139 0.1033 0.061 Uiso 1 1 calc R
H36B H 1.7241 -0.7063 0.0840 0.061 Uiso 1 1 calc R
H36C H 1.6534 -0.7052 0.1782 0.061 Uiso 1 1 calc R
C37 C 1.3810(6) -0.6519(5) 0.0479(3) 0.0420(13) Uani 1 1 d .
H37A H 1.4204 -0.5840 0.0610 0.063 Uiso 1 1 calc R
H37B H 1.2885 -0.6467 0.0703 0.063 Uiso 1 1 calc R
H37C H 1.3955 -0.6448 -0.0127 0.063 Uiso 1 1 calc R
C38 C 1.2797(5) -0.9208(6) 0.0630(3) 0.0418(13) Uani 1 1 d .
H38A H 1.2338 -0.8421 0.0423 0.063 Uiso 1 1 calc R
H38B H 1.2225 -0.9698 0.1090 0.063 Uiso 1 1 calc R
H38C H 1.3076 -0.9680 0.0179 0.063 Uiso 1 1 calc R
C39 C 1.4807(5) -1.1246(5) 0.1274(3) 0.0337(11) Uani 1 1 d .
H39A H 1.4763 -1.1385 0.0721 0.051 Uiso 1 1 calc R
H39B H 1.4046 -1.1550 0.1674 0.051 Uiso 1 1 calc R
H39C H 1.5581 -1.1695 0.1447 0.051 Uiso 1 1 calc R
C40 C 1.7136(5) -0.9832(5) 0.1565(3) 0.0335(11) Uani 1 1 d .
H40A H 1.7029 -1.0664 0.1912 0.050 Uiso 1 1 calc R
H40B H 1.7478 -0.9306 0.1862 0.050 Uiso 1 1 calc R
H40C H 1.7734 -0.9900 0.1043 0.050 Uiso 1 1 calc R

loop_
_atom_site_aniso_label
_atom_site_aniso_U_11
_atom_site_aniso_U_22
_atom_site_aniso_U_33
_atom_site_aniso_U_23
_atom_site_aniso_U_13
_atom_site_aniso_U_12
Y1 0.0237(2) 0.0239(2) 0.0208(2) -0.00394(18) -0.00546(18) -0.00825(15)
Y2 0.01698(19) 0.01731(19) 0.01363(18) -0.00330(16) -0.00323(16) -0.00324(12)
N1 0.046(3) 0.054(3) 0.049(3) -0.004(3) 0.013(3) 0.019(3)
N2 0.062(4) 0.047(3) 0.051(3) 0.003(3) -0.004(3) 0.012(3)
C1 0.028(2) 0.052(3) 0.049(3) -0.026(3) -0.021(2) -0.005(2)
C2 0.028(2) 0.041(3) 0.045(3) -0.009(2) -0.020(2) -0.005(2)
C3 0.020(2) 0.028(2) 0.049(3) -0.010(2) -0.013(2) -0.0021(18)
C4 0.018(2) 0.031(2) 0.045(3) -0.005(2) -0.006(2) -0.0080(19)
C5 0.021(2) 0.029(2) 0.056(3) -0.010(2) -0.016(2) -0.005(2)
C6 0.045(3) 0.089(5) 0.062(4) -0.048(4) -0.020(3) 0.002(3)
C7 0.052(4) 0.055(4) 0.060(4) -0.011(3) -0.037(3) 0.004(3)
C8 0.021(2) 0.041(3) 0.061(4) -0.017(3) -0.008(2) 0.000(2)
C9 0.027(3) 0.042(3) 0.065(4) 0.004(3) -0.013(3) -0.011(2)
C10 0.036(3) 0.031(3) 0.086(5) -0.023(3) -0.023(3) -0.001(2)
C11 0.027(2) 0.020(2) 0.035(3) -0.0080(18) -0.0065(19) -0.0065(18)
C12 0.039(3) 0.026(2) 0.035(3) 0.003(2) -0.012(2) -0.014(2)
C13 0.028(3) 0.020(2) 0.069(4) -0.010(2) -0.019(3) -0.0002(19)
C14 0.030(3) 0.039(3) 0.049(3) -0.030(2) 0.000(2) -0.008(2)
C15 0.029(2) 0.032(2) 0.034(2) -0.014(2) -0.008(2) -0.0079(19)
C16 0.028(2) 0.035(3) 0.051(3) -0.023(2) -0.003(2) -0.007(2)
C17 0.069(4) 0.048(3) 0.038(3) 0.012(3) -0.017(3) -0.032(3)
C18 0.051(4) 0.024(3) 0.132(7) -0.014(3) -0.040(4) 0.004(2)
C19 0.040(3) 0.095(5) 0.082(5) -0.071(5) 0.013(3) -0.013(3)
C20 0.053(3) 0.053(3) 0.032(3) -0.009(2) -0.015(3) -0.016(3)
C21 0.031(2) 0.027(2) 0.016(2) -0.0015(17) -0.0100(18) 0.0042(19)
C22 0.026(2) 0.032(2) 0.015(2) 0.0029(18) -0.0015(18) 0.006(2)
C23 0.023(2) 0.026(2) 0.021(2) 0.0082(18) -0.0020(18) -0.0033(18)
C24 0.028(2) 0.019(2) 0.018(2) 0.0038(16) -0.0051(18) 0.0022(18)
C25 0.025(2) 0.025(2) 0.016(2) -0.0016(17) -0.0090(17) 0.0028(18)
C26 0.061(3) 0.032(3) 0.024(2) -0.010(2) -0.012(2) 0.001(2)
C27 0.028(3) 0.051(3) 0.023(2) -0.002(2) 0.000(2) 0.012(2)
C28 0.035(3) 0.037(3) 0.034(3) 0.010(2) -0.007(2) -0.013(2)
C29 0.045(3) 0.027(2) 0.032(3) -0.003(2) -0.008(2) 0.004(2)
C30 0.027(2) 0.045(3) 0.027(2) -0.003(2) -0.011(2) -0.001(2)
C31 0.027(2) 0.034(2) 0.017(2) -0.0030(19) 0.0065(18) -0.006(2)
C32 0.033(2) 0.031(2) 0.016(2) -0.0029(18) -0.0009(19) 0.000(2)
C33 0.029(2) 0.041(3) 0.012(2) -0.0104(18) -0.0024(18) 0.008(2)
C34 0.032(2) 0.032(2) 0.018(2) -0.0141(19) -0.0025(19) 0.000(2)
C35 0.023(2) 0.036(3) 0.019(2) -0.0058(19) 0.0000(18) 0.002(2)
C36 0.034(3) 0.040(3) 0.043(3) -0.009(2) 0.009(2) -0.014(2)
C37 0.054(4) 0.041(3) 0.023(3) 0.004(2) -0.006(2) 0.005(3)
C38 0.033(3) 0.069(4) 0.029(3) -0.025(3) -0.006(2) 0.001(3)
C39 0.042(3) 0.037(3) 0.026(2) -0.018(2) -0.003(2) 0.000(2)
C40 0.026(2) 0.049(3) 0.025(2) -0.010(2) -0.0043(19) 0.004(2)

loop_
_atom_type_symbol
_atom_type_description
_atom_type_scat_dispersion_real
_atom_type_scat_dispersion_imag
_atom_type_scat_source
C C 0.0033 0.0016 'International Tables Vol C Tables 4.2.6.8 and 6.1.1.4'
H H 0.0000 0.0000 'International Tables Vol C Tables 4.2.6.8 and 6.1.1.4'
N N 0.0061 0.0033 'International Tables Vol C Tables 4.2.6.8 and 6.1.1.4'
Y Y -2.7962 3.5667 'International Tables Vol C Tables 4.2.6.8 and 6.1.1.4'

loop_
_geom_angle_atom_site_label_1
_geom_angle_atom_site_label_2
_geom_angle_atom_site_label_3
_geom_angle
Cnt1 Y1 N1 103.8
Cnt1 Y1 N2 117.4
Cnt2 Y1 N1 117.1
Cnt2 Y1 N2 104.0
Cnt1 Y1 Cnt2 138.0
Cnt3 Y2 N1 123.2
Cnt3 Y2 N2 102.0
Cnt4 Y2 N1 101.9
Cnt4 Y2 N2 123.2
Cnt3 Y2 Cnt4 134.4
N1 Y1 N2 26.25(18)
N1 Y1 C1 86.7(2)
N2 Y1 C1 108.5(2)
N1 Y1 C14 135.9(2)
N2 Y1 C14 114.1(2)
C1 Y1 C14 136.92(18)
N1 Y1 C15 104.6(2)
N2 Y1 C15 83.9(2)
C1 Y1 C15 167.35(17)
C14 Y1 C15 31.30(16)
N1 Y1 C5 78.1(2)
N2 Y1 C5 90.46(19)
C1 Y1 C5 31.05(17)
C14 Y1 C5 140.64(16)
C15 Y1 C5 156.00(17)
N1 Y1 C12 107.78(19)
N2 Y1 C12 106.91(19)
C1 Y1 C12 120.49(17)
C14 Y1 C12 51.30(17)
C15 Y1 C12 51.17(15)
C5 Y1 C12 151.53(16)
N1 Y1 C11 90.51(19)
N2 Y1 C11 80.38(18)
C1 Y1 C11 146.57(17)
C14 Y1 C11 51.07(15)
C15 Y1 C11 30.84(14)
C5 Y1 C11 168.15(14)
C12 Y1 C11 30.54(15)
N1 Y1 C13 138.52(18)
N2 Y1 C13 130.49(19)
C1 Y1 C13 116.60(17)
C14 Y1 C13 30.52(17)
C15 Y1 C13 50.98(16)
C5 Y1 C13 139.04(15)
C12 Y1 C13 31.24(17)
C11 Y1 C13 50.71(14)
N1 Y1 C2 118.1(2)
N2 Y1 C2 139.4(2)
C1 Y1 C2 31.49(16)
C14 Y1 C2 105.44(17)
C15 Y1 C2 136.44(16)
C5 Y1 C2 51.33(15)
C12 Y1 C2 104.45(16)
C11 Y1 C2 134.86(15)
C13 Y1 C2 88.83(15)
N1 Y1 C4 102.47(18)
N2 Y1 C4 104.52(18)
C1 Y1 C4 51.21(17)
C14 Y1 C4 110.31(16)
C15 Y1 C4 129.14(16)
C5 Y1 C4 30.80(16)
C12 Y1 C4 148.21(14)
C11 Y1 C4 159.71(16)
C13 Y1 C4 118.94(16)
C2 Y1 C4 50.96(16)
N1 Y1 C3 128.68(19)
N2 Y1 C3 135.16(18)
C1 Y1 C3 50.84(16)
C14 Y1 C3 92.61(15)
C15 Y1 C3 121.57(15)
C5 Y1 C3 50.61(15)
C12 Y1 C3 117.82(16)
C11 Y1 C3 140.76(14)
C13 Y1 C3 90.82(14)
C2 Y1 C3 30.30(16)
C4 Y1 C3 30.65(15)
N2 Y2 N1 25.83(17)
N2 Y2 C31 111.63(18)
N1 Y2 C31 99.66(18)
N2 Y2 C23 101.37(18)
N1 Y2 C23 112.91(17)
C31 Y2 C23 146.51(12)
N2 Y2 C22 76.49(19)
N1 Y2 C22 96.09(18)
C31 Y2 C22 155.37(15)
C23 Y2 C22 30.96(15)
N2 Y2 C32 96.28(19)
N1 Y2 C32 76.08(19)
C31 Y2 C32 30.81(15)
C23 Y2 C32 152.05(14)
C22 Y2 C32 172.11(12)
N2 Y2 C21 85.2(2)
N1 Y2 C21 110.5(2)
C31 Y2 C21 124.40(15)
C23 Y2 C21 51.30(14)
C22 Y2 C21 31.16(14)
C32 Y2 C21 152.95(14)
N2 Y2 C33 111.5(2)
N1 Y2 C33 86.1(2)
C31 Y2 C33 51.27(14)
C23 Y2 C33 121.24(15)
C22 Y2 C33 149.42(15)
C32 Y2 C33 30.92(14)
C21 Y2 C33 163.24(13)
N2 Y2 C35 142.67(18)
N1 Y2 C35 126.78(18)
C31 Y2 C35 31.09(15)
C23 Y2 C35 115.90(15)
C22 Y2 C35 137.08(15)
C32 Y2 C35 50.79(15)
C21 Y2 C35 115.80(15)
C33 Y2 C35 50.88(14)
N2 Y2 C24 127.38(19)
N1 Y2 C24 143.67(17)
C31 Y2 C24 116.61(15)
C23 Y2 C24 30.98(14)
C22 Y2 C24 50.89(15)
C32 Y2 C24 136.24(15)
C21 Y2 C24 50.69(14)
C33 Y2 C24 114.29(14)
C35 Y2 C24 87.90(12)
N2 Y2 C25 115.7(2)
N1 Y2 C25 141.2(2)
C31 Y2 C25 106.65(15)
C23 Y2 C25 50.92(13)
C22 Y2 C25 50.92(14)
C32 Y2 C25 136.63(15)
C21 Y2 C25 30.68(14)
C33 Y2 C25 132.66(14)
C35 Y2 C25 88.00(14)
C24 Y2 C25 30.38(13)
N2 Y2 C34 142.5(2)
N1 Y2 C34 117.1(2)
C31 Y2 C34 51.21(14)
C23 Y2 C34 104.06(15)
C22 Y2 C34 134.49(15)
C32 Y2 C34 50.99(15)
C21 Y2 C34 132.25(15)
C33 Y2 C34 31.02(15)
C35 Y2 C34 30.55(14)
C24 Y2 C34 86.55(14)
C25 Y2 C34 101.64(12)
N2 N1 Y1 78.4(5)
N2 N1 Y2 76.6(6)
Y1 N1 Y2 155.0(4)
N1 N2 Y1 75.3(6)
N1 N2 Y2 77.5(6)
Y1 N2 Y2 152.8(4)
C5 C1 C2 108.0(5)
C5 C1 C6 126.6(5)
C2 C1 C6 125.3(6)
C5 C1 Y1 75.6(3)
C2 C1 Y1 76.1(2)
C6 C1 Y1 117.0(3)
C3 C2 C1 107.0(5)
C3 C2 C7 126.8(5)
C1 C2 C7 125.6(5)
C3 C2 Y1 75.8(3)
C1 C2 Y1 72.4(2)
C7 C2 Y1 124.2(3)
C2 C3 C4 109.2(5)
C2 C3 C8 126.5(5)
C4 C3 C8 123.5(5)
C2 C3 Y1 73.9(3)
C4 C3 Y1 73.9(3)
C8 C3 Y1 127.2(3)
C5 C4 C3 107.5(5)
C5 C4 C9 127.3(5)
C3 C4 C9 125.0(5)
C5 C4 Y1 73.6(2)
C3 C4 Y1 75.4(2)
C9 C4 Y1 120.7(3)
C1 C5 C4 108.3(4)
C1 C5 C10 125.9(5)
C4 C5 C10 125.7(5)
C1 C5 Y1 73.4(2)
C4 C5 Y1 75.6(2)
C10 C5 Y1 119.9(3)
C12 C11 C15 109.0(4)
C12 C11 C16 126.6(5)
C15 C11 C16 124.4(4)
C12 C11 Y1 74.5(2)
C15 C11 Y1 73.8(2)
C16 C11 Y1 120.0(3)
C11 C12 C13 107.2(4)
C11 C12 C17 126.2(5)
C13 C12 C17 126.4(5)
C11 C12 Y1 74.9(2)
C13 C12 Y1 74.7(2)
C17 C12 Y1 119.8(3)
C14 C13 C12 108.1(4)
C14 C13 C18 127.2(6)
C12 C13 C18 123.8(6)
C14 C13 Y1 73.4(3)
C12 C13 Y1 74.0(3)
C18 C13 Y1 127.0(3)
C13 C14 C15 108.3(4)
C13 C14 C19 127.1(6)
C15 C14 C19 124.2(6)
C13 C14 Y1 76.1(3)
C15 C14 Y1 74.8(3)
C19 C14 Y1 121.1(4)
C11 C15 C14 107.3(5)
C11 C15 C20 125.6(5)
C14 C15 C20 127.1(5)
C11 C15 Y1 75.3(2)
C14 C15 Y1 73.9(2)
C20 C15 Y1 119.2(3)
C25 C21 C22 107.9(4)
C25 C21 C26 124.4(4)
C22 C21 C26 127.3(5)
C25 C21 Y2 76.0(2)
C22 C21 Y2 74.1(2)
C26 C21 Y2 121.8(3)
C23 C22 C21 107.8(4)
C23 C22 C27 126.5(4)
C21 C22 C27 125.6(5)
C23 C22 Y2 74.0(2)
C21 C22 Y2 74.7(3)
C27 C22 Y2 120.6(3)
C22 C23 C24 108.1(4)
C22 C23 C28 127.1(5)
C24 C23 C28 124.8(4)
C22 C23 Y2 75.0(2)
C24 C23 Y2 76.4(2)
C28 C23 Y2 117.7(3)
C25 C24 C23 108.1(4)
C25 C24 C29 126.2(4)
C23 C24 C29 124.5(4)
C25 C24 Y2 75.1(2)
C23 C24 Y2 72.6(2)
C29 C24 Y2 128.1(3)
C24 C25 C21 108.1(4)
C24 C25 C30 127.7(4)
C21 C25 C30 123.6(4)
C24 C25 Y2 74.5(2)
C21 C25 Y2 73.3(2)
C30 C25 Y2 124.8(3)
C32 C31 C35 108.1(4)
C32 C31 C36 126.8(5)
C35 C31 C36 125.0(5)
C32 C31 Y2 75.7(3)
C35 C31 Y2 76.5(2)
C36 C31 Y2 117.3(3)
C31 C32 C33 108.4(4)
C31 C32 C37 126.2(4)
C33 C32 C37 125.3(5)
C31 C32 Y2 73.5(2)
C33 C32 Y2 74.8(2)
C37 C32 Y2 121.1(3)
C32 C33 C34 107.8(4)
C32 C33 C38 127.5(5)
C34 C33 C38 124.3(5)
C32 C33 Y2 74.3(3)
C34 C33 Y2 75.7(2)
C38 C33 Y2 121.7(3)
C35 C34 C33 107.4(4)
C35 C34 C39 128.0(5)
C33 C34 C39 124.0(4)
C35 C34 Y2 74.2(2)
C33 C34 Y2 73.3(2)
C39 C34 Y2 125.3(3)
C34 C35 C31 108.2(4)
C34 C35 C40 127.3(4)
C31 C35 C40 123.6(4)
C34 C35 Y2 75.2(3)
C31 C35 Y2 72.4(3)
C40 C35 Y2 126.6(3)

loop_
_geom_bond_atom_site_label_1
_geom_bond_atom_site_label_2
_geom_bond_distance
Y1 Cnt1 2.374
Y1 Cnt2 2.364
Y2 Cnt3 2.379
Y2 Cnt4 2.378
Y1 N1 2.213(6)
Y1 N2 2.241(6)
Y1 C1 2.621(4)
Y1 C14 2.631(4)
Y1 C15 2.642(4)
Y1 C5 2.649(4)
Y1 C12 2.657(4)
Y1 C11 2.662(4)
Y1 C13 2.665(5)
Y1 C2 2.670(5)
Y1 C4 2.676(4)
Y1 C3 2.695(5)
Y2 N2 2.260(6)
Y2 N1 2.267(6)
Y2 C31 2.631(4)
Y2 C23 2.639(4)
Y2 C22 2.653(4)
Y2 C32 2.659(4)
Y2 C21 2.660(4)
Y2 C33 2.665(4)
Y2 C35 2.684(5)
Y2 C24 2.689(4)
Y2 C25 2.696(4)
Y2 C34 2.696(4)
N1 N2 1.012(7)
C1 C5 1.411(8)
C1 C2 1.437(8)
C1 C6 1.496(8)
C2 C3 1.402(7)
C2 C7 1.506(8)
C3 C4 1.419(7)
C3 C8 1.505(7)
C4 C5 1.414(8)
C4 C9 1.508(8)
C5 C10 1.516(7)
C11 C12 1.401(7)
C11 C15 1.411(7)
C11 C16 1.502(7)
C12 C13 1.433(8)
C12 C17 1.506(8)
C13 C14 1.394(8)
C13 C18 1.519(8)
C14 C15 1.423(7)
C14 C19 1.513(8)
C15 C20 1.497(7)
C21 C25 1.417(6)
C21 C22 1.427(6)
C21 C26 1.502(6)
C22 C23 1.413(7)
C22 C27 1.503(7)
C23 C24 1.424(6)
C23 C28 1.500(6)
C24 C25 1.411(6)
C24 C29 1.515(7)
C25 C30 1.512(6)
C31 C32 1.406(7)
C31 C35 1.425(7)
C31 C36 1.507(7)
C32 C33 1.419(7)
C32 C37 1.521(7)
C33 C34 1.434(7)
C33 C38 1.490(7)
C34 C35 1.417(6)
C34 C39 1.495(7)
C35 C40 1.497(7)
